data_2233961
loop_
_publ_author_name
'Melardi, Mohammad Reza'
'Aghamohamadi, Maryam'
'Attar Gharamaleki, Jafar'
'Rofouei, Mohammad Kazem'
'Notash, Behrouz'

_publ_section_title
;
 1-(3,5-Dichlorophenyl)-3-(2-methoxyphenyl)triaz-1-ene
;
_journal_coeditor_code PV2511
_journal_issue 3
_journal_name_full 'Acta Crystallographica Section E'
_journal_page_first o724
_journal_paper_doi 10.1107/S1600536812005132
_journal_volume 68
_journal_year 2012
_chemical_formula_iupac 'C13 H11 Cl2 N3 O'
_chemical_formula_moiety 'C13 H11 Cl2 N3 O'
_chemical_formula_sum 'C13 H11 Cl2 N3 O'
_chemical_formula_weight 296.15
_chemical_name_systematic
;
1-(3,5-Dichlorophenyl)-3-(2-methoxyphenyl)triaz-1-ene
;
_space_group_IT_number 15
_symmetry_cell_setting monoclinic
_symmetry_space_group_name_Hall '-C 2yc'
_symmetry_space_group_name_H-M 'C 1 2/c 1'
_atom_sites_solution_hydrogens geom
_atom_sites_solution_primary direct
_atom_sites_solution_secondary difmap
_audit_creation_method SHELXL-97
_cell_angle_alpha 90.00
_cell_angle_beta 92.60(3)
_cell_angle_gamma 90.00
_cell_formula_units_Z 8
_cell_length_a 15.422(3)
_cell_length_b 23.068(5)
_cell_length_c 7.6141(15)
_cell_measurement_reflns_used 3659
_cell_measurement_temperature 298(2)
_cell_measurement_theta_max 29.43
_cell_measurement_theta_min 1.59
_cell_volume 2706.0(10)
_computing_cell_refinement 'X-AREA (Stoe & Cie, 2005)'
_computing_data_collection 'X-AREA (Stoe & Cie, 2005)'
_computing_data_reduction 'X-RED32 (Stoe & Cie, 2005)'
_computing_molecular_graphics 'ORTEP-3 for Windows (Farrugia, 1997)'
_computing_publication_material 'WinGX (Farrugia, 1999)'
_computing_structure_refinement 'SHELXL97 (Sheldrick, 2008)'
_computing_structure_solution 'SHELXS97 (Sheldrick, 2008)'
_diffrn_ambient_temperature 298(2)
_diffrn_detector_area_resol_mean 0.15
_diffrn_measured_fraction_theta_full 0.974
_diffrn_measured_fraction_theta_max 0.974
_diffrn_measurement_device_type 'Stoe IPDS 2T'
_diffrn_measurement_method 'rotation method'
_diffrn_radiation_monochromator graphite
_diffrn_radiation_source 'fine-focus sealed tube'
_diffrn_radiation_type MoK\a
_diffrn_radiation_wavelength 0.71073
_diffrn_reflns_av_R_equivalents 0.1618
_diffrn_reflns_av_sigmaI/netI 0.0981
_diffrn_reflns_limit_h_max 20
_diffrn_reflns_limit_h_min -21
_diffrn_reflns_limit_k_max 31
_diffrn_reflns_limit_k_min -31
_diffrn_reflns_limit_l_max 10
_diffrn_reflns_limit_l_min -10
_diffrn_reflns_number 15133
_diffrn_reflns_theta_full 29.43
_diffrn_reflns_theta_max 29.43
_diffrn_reflns_theta_min 1.59
_diffrn_standards_number 0
_exptl_absorpt_coefficient_mu 0.474
_exptl_absorpt_correction_type none
_exptl_crystal_colour orange
_exptl_crystal_density_diffrn 1.454
_exptl_crystal_density_method 'not measured'
_exptl_crystal_description needle
_exptl_crystal_F_000 1216
_exptl_crystal_size_max 0.5
_exptl_crystal_size_mid 0.3
_exptl_crystal_size_min 0.15
_refine_diff_density_max 0.244
_refine_diff_density_min -0.284
_refine_ls_extinction_method none
_refine_ls_goodness_of_fit_ref 1.072
_refine_ls_hydrogen_treatment mixed
_refine_ls_matrix_type full
_refine_ls_number_parameters 177
_refine_ls_number_reflns 3659
_refine_ls_number_restraints 1
_refine_ls_restrained_S_all 1.072
_refine_ls_R_factor_all 0.1193
_refine_ls_R_factor_gt 0.0663
_refine_ls_shift/su_max 0.000
_refine_ls_shift/su_mean 0.000
_refine_ls_structure_factor_coef Fsqd
_refine_ls_weighting_details 'calc w=1/[\s^2^(Fo^2^)+(0.0234P)^2^+2.1152P] where P=(Fo^2^+2Fc^2^)/3'
_refine_ls_weighting_scheme calc
_refine_ls_wR_factor_gt 0.1190
_refine_ls_wR_factor_ref 0.1366
_reflns_number_gt 2178
_reflns_number_total 3659
_reflns_threshold_expression I>2sigma(I)
_cod_data_source_file pv2511.cif
_cod_data_source_block I
_cod_original_cell_volume 2706.0(9)
_cod_original_sg_symbol_H-M 'C 2/c'
_cod_database_code 2233961
_cod_database_fobs_code 2233961

loop_
_symmetry_equiv_pos_as_xyz
'x, y, z'
'-x, y, -z+1/2'
'x+1/2, y+1/2, z'
'-x+1/2, y+1/2, -z+1/2'
'-x, -y, -z'
'x, -y, z-1/2'
'-x+1/2, -y+1/2, -z'
'x+1/2, -y+1/2, z-1/2'

loop_
_atom_site_type_symbol
_atom_site_label
_atom_site_fract_x
_atom_site_fract_y
_atom_site_fract_z
_atom_site_U_iso_or_equiv
_atom_site_adp_type
_atom_site_calc_flag
_atom_site_refinement_flags
_atom_site_occupancy
_atom_site_symmetry_multiplicity
Cl Cl1 0.15277(6) 0.62694(3) 0.38482(14) 0.0726(3) Uani d . 1 1
Cl Cl2 0.38395(5) 0.46656(4) 0.20924(14) 0.0697(3) Uani d . 1 1
O O1 -0.07732(12) 0.25239(8) 0.5479(3) 0.0541(5) Uani d . 1 1
N N1 0.04554(15) 0.32351(9) 0.4565(4) 0.0510(6) Uani d D 1 1
N N2 0.10429(14) 0.36171(9) 0.4104(3) 0.0461(6) Uani d . 1 1
N N3 0.07934(15) 0.41328(9) 0.4243(3) 0.0515(6) Uani d . 1 1
C C1 -0.14585(18) 0.21619(13) 0.6009(5) 0.0577(8) Uani d . 1 1
H H1A -0.1640 0.1912 0.5054 0.087 Uiso calc R 1 1
H H1B -0.1939 0.2397 0.6335 0.087 Uiso calc R 1 1
H H1C -0.1260 0.1932 0.6998 0.087 Uiso calc R 1 1
C C2 -0.00257(17) 0.22621(11) 0.5001(4) 0.0438(6) Uani d . 1 1
C C3 0.01140(19) 0.16686(11) 0.4955(4) 0.0494(7) Uani d . 1 1
H H3 -0.0323 0.1414 0.5256 0.059 Uiso calc R 1 1
C C4 0.0906(2) 0.14548(12) 0.4459(4) 0.0552(7) Uani d . 1 1
H H4 0.1001 0.1057 0.4434 0.066 Uiso calc R 1 1
C C5 0.15531(19) 0.18293(13) 0.4004(4) 0.0544(7) Uani d . 1 1
H H5 0.2086 0.1684 0.3685 0.065 Uiso calc R 1 1
C C6 0.14148(18) 0.24231(12) 0.4020(4) 0.0488(7) Uani d . 1 1
H H6 0.1852 0.2674 0.3703 0.059 Uiso calc R 1 1
C C7 0.06270(17) 0.26414(10) 0.4508(4) 0.0416(6) Uani d . 1 1
C C8 0.14307(17) 0.45444(11) 0.3765(4) 0.0435(6) Uani d . 1 1
C C9 0.12052(17) 0.51217(11) 0.3953(4) 0.0484(7) Uani d . 1 1
H H9 0.0659 0.5222 0.4327 0.058 Uiso calc R 1 1
C C10 0.17985(18) 0.55468(11) 0.3581(4) 0.0495(7) Uani d . 1 1
C C11 0.26112(18) 0.54131(12) 0.3013(4) 0.0520(7) Uani d . 1 1
H H11 0.3009 0.5703 0.2776 0.062 Uiso calc R 1 1
C C12 0.28154(17) 0.48354(12) 0.2808(4) 0.0491(7) Uani d . 1 1
C C13 0.22487(17) 0.43961(11) 0.3177(4) 0.0482(7) Uani d . 1 1
H H13 0.2405 0.4010 0.3041 0.058 Uiso calc R 1 1
H H1 -0.0038(13) 0.3373(12) 0.481(4) 0.059(9) Uiso d D 1 1

loop_
_atom_site_aniso_label
_atom_site_aniso_U_11
_atom_site_aniso_U_22
_atom_site_aniso_U_33
_atom_site_aniso_U_12
_atom_site_aniso_U_13
_atom_site_aniso_U_23
Cl1 0.0684(5) 0.0384(3) 0.1140(8) 0.0020(3) 0.0377(5) 0.0057(4)
Cl2 0.0474(4) 0.0709(5) 0.0930(7) 0.0123(4) 0.0281(4) 0.0165(4)
O1 0.0418(10) 0.0424(9) 0.0791(15) -0.0020(8) 0.0160(10) 0.0022(9)
N1 0.0397(12) 0.0396(11) 0.0748(18) -0.0021(10) 0.0150(12) 0.0018(11)
N2 0.0435(12) 0.0408(11) 0.0546(15) -0.0040(9) 0.0080(11) 0.0038(10)
N3 0.0459(12) 0.0395(11) 0.0699(17) -0.0025(10) 0.0140(11) 0.0055(11)
C1 0.0398(14) 0.0620(17) 0.072(2) -0.0061(13) 0.0109(15) 0.0102(16)
C2 0.0407(13) 0.0432(12) 0.0476(16) -0.0006(11) 0.0034(12) -0.0013(12)
C3 0.0539(16) 0.0411(13) 0.0535(18) -0.0062(12) 0.0065(14) 0.0026(12)
C4 0.0650(18) 0.0421(13) 0.059(2) 0.0071(13) 0.0111(16) -0.0018(13)
C5 0.0501(15) 0.0554(15) 0.0585(19) 0.0131(14) 0.0107(14) -0.0068(14)
C6 0.0419(14) 0.0493(14) 0.0559(19) -0.0012(12) 0.0089(13) -0.0008(13)
C7 0.0430(14) 0.0371(12) 0.0446(16) -0.0022(11) 0.0028(12) -0.0007(11)
C8 0.0427(13) 0.0417(12) 0.0465(16) -0.0021(11) 0.0087(12) 0.0062(11)
C9 0.0438(14) 0.0438(13) 0.0589(19) 0.0034(11) 0.0155(13) 0.0044(13)
C10 0.0498(15) 0.0369(12) 0.063(2) 0.0025(11) 0.0147(14) 0.0079(12)
C11 0.0457(15) 0.0467(14) 0.065(2) -0.0014(12) 0.0157(14) 0.0126(13)
C12 0.0399(13) 0.0515(14) 0.0570(19) 0.0058(12) 0.0151(13) 0.0093(13)
C13 0.0500(16) 0.0418(13) 0.0538(19) 0.0057(12) 0.0118(14) 0.0057(12)

loop_
_atom_type_symbol
_atom_type_description
_atom_type_scat_dispersion_real
_atom_type_scat_dispersion_imag
_atom_type_scat_source
C C 0.0033 0.0016 'International Tables Vol C Tables 4.2.6.8 and 6.1.1.4'
H H 0.0000 0.0000 'International Tables Vol C Tables 4.2.6.8 and 6.1.1.4'
N N 0.0061 0.0033 'International Tables Vol C Tables 4.2.6.8 and 6.1.1.4'
O O 0.0106 0.0060 'International Tables Vol C Tables 4.2.6.8 and 6.1.1.4'
Cl Cl 0.1484 0.1585 'International Tables Vol C Tables 4.2.6.8 and 6.1.1.4'

loop_
_geom_angle_atom_site_label_1
_geom_angle_atom_site_label_2
_geom_angle_atom_site_label_3
_geom_angle
C2 O1 C1 117.7(2)
N2 N1 C7 120.8(2)
N2 N1 H1 116(2)
C7 N1 H1 123(2)
N3 N2 N1 113.1(2)
N2 N3 C8 113.0(2)
O1 C1 H1A 109.5
O1 C1 H1B 109.5
H1A C1 H1B 109.5
O1 C1 H1C 109.5
H1A C1 H1C 109.5
H1B C1 H1C 109.5
O1 C2 C3 125.3(2)
O1 C2 C7 115.0(2)
C3 C2 C7 119.8(3)
C4 C3 C2 119.9(3)
C4 C3 H3 120.1
C2 C3 H3 120.1
C5 C4 C3 120.2(3)
C5 C4 H4 119.9
C3 C4 H4 119.9
C4 C5 C6 120.3(3)
C4 C5 H5 119.8
C6 C5 H5 119.8
C7 C6 C5 120.0(3)
C7 C6 H6 120.0
C5 C6 H6 120.0
C6 C7 N1 122.4(2)
C6 C7 C2 119.8(2)
N1 C7 C2 117.8(2)
C9 C8 C13 120.1(2)
C9 C8 N3 115.7(2)
C13 C8 N3 124.1(2)
C10 C9 C8 119.4(2)
C10 C9 H9 120.3
C8 C9 H9 120.3
C11 C10 C9 121.7(2)
C11 C10 Cl1 118.6(2)
C9 C10 Cl1 119.6(2)
C10 C11 C12 117.8(2)
C10 C11 H11 121.1
C12 C11 H11 121.1
C13 C12 C11 122.5(2)
C13 C12 Cl2 119.5(2)
C11 C12 Cl2 117.9(2)
C12 C13 C8 118.4(2)
C12 C13 H13 120.8
C8 C13 H13 120.8

loop_
_geom_bond_atom_site_label_1
_geom_bond_atom_site_label_2
_geom_bond_distance
Cl1 C10 1.733(3)
Cl2 C12 1.739(3)
O1 C2 1.365(3)
O1 C1 1.420(3)
N1 N2 1.323(3)
N1 C7 1.396(3)
N1 H1 0.854(17)
N2 N3 1.256(3)
N3 C8 1.426(3)
C1 H1A 0.9600
C1 H1B 0.9600
C1 H1C 0.9600
C2 C3 1.387(4)
C2 C7 1.398(4)
C3 C4 1.386(4)
C3 H3 0.9300
C4 C5 1.376(4)
C4 H4 0.9300
C5 C6 1.386(4)
C5 H5 0.9300
C6 C7 1.381(4)
C6 H6 0.9300
C8 C9 1.386(4)
C8 C13 1.400(4)
C9 C10 1.379(4)
C9 H9 0.9300
C10 C11 1.379(4)
C11 C12 1.380(4)
C11 H11 0.9300
C12 C13 1.375(4)
C13 H13 0.9300

loop_
_geom_hbond_atom_site_label_D
_geom_hbond_atom_site_label_H
_geom_hbond_atom_site_label_A
_geom_hbond_site_symmetry_A
_geom_hbond_distance_DH
_geom_hbond_distance_HA
_geom_hbond_distance_DA
_geom_hbond_angle_DHA
_geom_hbond_publ_flag
N1 H1 Cl1 5_566 0.85(2) 2.686(18) 3.529(2) 170(3) y
N1 H1 O1 . 0.85(2) 2.33(3) 2.624(3) 100(2) n
C1 H1C <i>Cg</i>1 2_556 0.96 2.76 3.553(4) 140 y

loop_
_geom_torsion_atom_site_label_1
_geom_torsion_atom_site_label_2
_geom_torsion_atom_site_label_3
_geom_torsion_atom_site_label_4
_geom_torsion
C7 N1 N2 N3 -179.4(3)
N1 N2 N3 C8 179.4(3)
C1 O1 C2 C3 1.4(4)
C1 O1 C2 C7 -179.4(3)
O1 C2 C3 C4 -179.4(3)
C7 C2 C3 C4 1.5(5)
C2 C3 C4 C5 -0.3(5)
C3 C4 C5 C6 -0.7(5)
C4 C5 C6 C7 0.5(5)
C5 C6 C7 N1 179.3(3)
C5 C6 C7 C2 0.6(5)
N2 N1 C7 C6 1.8(4)
N2 N1 C7 C2 -179.5(3)
O1 C2 C7 C6 179.2(3)
C3 C2 C7 C6 -1.6(5)
O1 C2 C7 N1 0.4(4)
C3 C2 C7 N1 179.6(3)
N2 N3 C8 C9 -177.7(3)
N2 N3 C8 C13 0.7(4)
C13 C8 C9 C10 -0.9(5)
N3 C8 C9 C10 177.6(3)
C8 C9 C10 C11 0.5(5)
C8 C9 C10 Cl1 -178.9(2)
C9 C10 C11 C12 0.6(5)
Cl1 C10 C11 C12 180.0(3)
C10 C11 C12 C13 -1.2(5)
C10 C11 C12 Cl2 -180.0(2)
C11 C12 C13 C8 0.8(5)
Cl2 C12 C13 C8 179.5(2)
C9 C8 C13 C12 0.3(4)
N3 C8 C13 C12 -178.0(3)

loop_
_cod_related_entry_id
_cod_related_entry_database
_cod_related_entry_code
1 ChemSpider 30657539
